data_7001344
loop_
_publ_author_name
'Hallett, Andrew J.'
'Anderson, Kirsty M.'
'Connelly, Neil G.'
'Haddow, Mairi F.'

_publ_section_title
;
 Bonding modes, structures and fluxionality in rhodium and iridium
 tris(3,5-dimethylpyrazolyl)methane diene complexes
;
_journal_issue 21
_journal_name_full 'Dalton Transactions'
_journal_page_first 4181
_journal_page_last 4189
_journal_paper_doi 10.1039/b900817a
_journal_year 2009
_chemical_formula_moiety 'C24 H34 Ir N6, F6 P'
_chemical_formula_sum 'C24 H34 F6 Ir N6 P'
_chemical_formula_weight 743.76
_chemical_name_systematic
;
?
;
_space_group_IT_number 14
_symmetry_cell_setting monoclinic
_symmetry_space_group_name_Hall '-P 2yn'
_symmetry_space_group_name_H-M 'P 1 21/n 1'
_atom_sites_solution_hydrogens geom
_atom_sites_solution_primary direct
_atom_sites_solution_secondary difmap
_audit_creation_method SHELXL-97
_cell_angle_alpha 90.00
_cell_angle_beta 108.9090(10)
_cell_angle_gamma 90.00
_cell_formula_units_Z 4
_cell_length_a 12.1562(7)
_cell_length_b 14.3677(8)
_cell_length_c 17.1605(9)
_cell_measurement_reflns_used 173
_cell_measurement_temperature 173(2)
_cell_volume 2835.4(3)
_computing_cell_refinement 'Bruker SMART'
_computing_data_collection 'Bruker SMART'
_computing_data_reduction 'Bruker SAINT'
_computing_molecular_graphics 'Bruker SHELXTL'
_computing_publication_material 'Bruker SHELXTL'
_computing_structure_refinement 'Bruker SHELXTL'
_computing_structure_solution 'Bruker SHELXTL'
_diffrn_ambient_temperature 173(2)
_diffrn_detector_area_resol_mean 8.5
_diffrn_measured_fraction_theta_full 1.000
_diffrn_measured_fraction_theta_max 1.000
_diffrn_measurement_device_type 'CCD area detector'
_diffrn_measurement_method 'omega scans'
_diffrn_radiation_monochromator graphite
_diffrn_radiation_source 'fine-focus sealed tube'
_diffrn_radiation_type MoK\a
_diffrn_radiation_wavelength 0.71073
_diffrn_reflns_av_R_equivalents 0.0000
_diffrn_reflns_av_sigmaI/netI 0.0344
_diffrn_reflns_limit_h_max 13
_diffrn_reflns_limit_h_min -14
_diffrn_reflns_limit_k_max 17
_diffrn_reflns_limit_k_min 0
_diffrn_reflns_limit_l_max 20
_diffrn_reflns_limit_l_min 0
_diffrn_reflns_number 4998
_diffrn_reflns_theta_full 25.00
_diffrn_reflns_theta_max 25.00
_diffrn_reflns_theta_min 1.81
_diffrn_standards_decay_% 0
_exptl_absorpt_coefficient_mu 4.829
_exptl_absorpt_correction_T_max 1.000000
_exptl_absorpt_correction_T_min 0.810552
_exptl_absorpt_correction_type multi-scan
_exptl_absorpt_process_details SADABS
_exptl_crystal_colour yellow
_exptl_crystal_density_diffrn 1.742
_exptl_crystal_density_method 'not measured'
_exptl_crystal_description block
_exptl_crystal_F_000 1464
_exptl_crystal_size_max 0.30
_exptl_crystal_size_mid 0.30
_exptl_crystal_size_min 0.30
_platon_squeeze_details
;
;
_refine_diff_density_max 0.646
_refine_diff_density_min -0.627
_refine_diff_density_rms 0.090
_refine_ls_extinction_method none
_refine_ls_goodness_of_fit_ref 0.950
_refine_ls_hydrogen_treatment constr
_refine_ls_matrix_type full
_refine_ls_number_parameters 349
_refine_ls_number_reflns 4998
_refine_ls_number_restraints 0
_refine_ls_restrained_S_all 0.950
_refine_ls_R_factor_all 0.0403
_refine_ls_R_factor_gt 0.0259
_refine_ls_shift/su_max 0.002
_refine_ls_shift/su_mean 0.000
_refine_ls_structure_factor_coef Fsqd
_refine_ls_weighting_details 'calc w=1/[\s^2^(Fo^2^)+(0.0340P)^2^+0.0000P] where P=(Fo^2^+2Fc^2^)/3'
_refine_ls_weighting_scheme calc
_refine_ls_wR_factor_gt 0.0551
_refine_ls_wR_factor_ref 0.0579
_reflns_number_gt 3898
_reflns_number_total 4998
_reflns_threshold_expression >2sigma(I)
_cod_data_source_file b900817a.txt
_cod_data_source_block 3+
_cod_original_sg_symbol_H-M P21/n
_cod_database_code 7001344

loop_
_symmetry_equiv_pos_as_xyz
'x, y, z'
'-x+1/2, y+1/2, -z+1/2'
'-x, -y, -z'
'x-1/2, -y-1/2, z-1/2'

loop_
_atom_site_label
_atom_site_type_symbol
_atom_site_fract_x
_atom_site_fract_y
_atom_site_fract_z
_atom_site_U_iso_or_equiv
_atom_site_adp_type
_atom_site_occupancy
_atom_site_symmetry_multiplicity
_atom_site_calc_flag
_atom_site_refinement_flags
_atom_site_disorder_assembly
_atom_site_disorder_group
Ir1 Ir 0.832340(14) 0.134955(11) 0.287457(10) 0.02973(6) Uani 1 1 d . . .
P1 P 0.36591(11) 0.06456(8) 0.19275(8) 0.0392(3) Uani 1 1 d . . .
F1 F 0.3068(3) -0.0006(2) 0.24336(19) 0.0642(8) Uani 1 1 d . . .
F2 F 0.4210(3) 0.1301(2) 0.1403(2) 0.0672(9) Uani 1 1 d . . .
F3 F 0.4913(3) 0.0318(2) 0.2472(2) 0.0712(10) Uani 1 1 d . . .
F4 F 0.3597(3) -0.01904(19) 0.13022(17) 0.0588(8) Uani 1 1 d . . .
F5 F 0.2394(2) 0.0972(2) 0.13607(19) 0.0625(8) Uani 1 1 d . . .
F6 F 0.3708(3) 0.14751(19) 0.25437(19) 0.0608(8) Uani 1 1 d . . .
N1 N 0.8390(3) 0.0666(2) 0.1802(2) 0.0294(8) Uani 1 1 d . . .
N2 N 0.9434(3) 0.0268(2) 0.1829(2) 0.0284(8) Uani 1 1 d . . .
N3 N 0.9212(3) 0.0141(2) 0.3446(2) 0.0331(9) Uani 1 1 d . . .
N4 N 1.0151(3) -0.0153(2) 0.3236(2) 0.0336(9) Uani 1 1 d . . .
N5 N 1.1508(3) 0.1355(2) 0.3618(2) 0.0325(8) Uani 1 1 d . . .
N6 N 1.0817(3) 0.1245(2) 0.2813(2) 0.0302(8) Uani 1 1 d . . .
C1 C 0.7807(4) 0.2620(3) 0.2217(3) 0.0365(11) Uani 1 1 d . . .
H1A H 0.7734 0.2577 0.1621 0.044 Uiso 1 1 calc R . .
C2 C 0.6860(4) 0.2245(3) 0.2402(3) 0.0370(11) Uani 1 1 d . . .
H2A H 0.6239 0.1988 0.1913 0.044 Uiso 1 1 calc R . .
C3 C 0.9032(4) 0.2303(3) 0.3852(3) 0.0383(11) Uani 1 1 d . . .
H3A H 0.9821 0.2120 0.4225 0.046 Uiso 1 1 calc R . .
C4 C 0.8118(4) 0.1799(3) 0.4000(3) 0.0401(11) Uani 1 1 d . . .
H4A H 0.8387 0.1335 0.4457 0.048 Uiso 1 1 calc R . .
C5 C 1.0428(4) 0.0292(3) 0.2571(3) 0.0311(10) Uani 1 1 d . . .
H5A H 1.1080 -0.0057 0.2469 0.037 Uiso 1 1 calc R . .
C6 C 0.8520(4) 0.3441(3) 0.2655(3) 0.0393(11) Uani 1 1 d . . .
H6A H 0.8042 0.4013 0.2510 0.047 Uiso 1 1 calc R . .
H6B H 0.9199 0.3519 0.2462 0.047 Uiso 1 1 calc R . .
C7 C 0.8949(4) 0.3320(3) 0.3600(3) 0.0431(12) Uani 1 1 d . . .
H7A H 0.9724 0.3613 0.3832 0.052 Uiso 1 1 calc R . .
H7B H 0.8408 0.3644 0.3833 0.052 Uiso 1 1 calc R . .
C8 C 0.6912(4) 0.2177(4) 0.3875(3) 0.0495(13) Uani 1 1 d . . .
H8A H 0.6943 0.2623 0.4322 0.059 Uiso 1 1 calc R . .
H8B H 0.6391 0.1659 0.3908 0.059 Uiso 1 1 calc R . .
C9 C 0.6412(4) 0.2666(3) 0.3040(3) 0.0475(13) Uani 1 1 d . . .
H9A H 0.5554 0.2621 0.2853 0.057 Uiso 1 1 calc R . .
H9B H 0.6624 0.3334 0.3105 0.057 Uiso 1 1 calc R . .
C10 C 0.6399(4) 0.0740(3) 0.0768(3) 0.0392(11) Uani 1 1 d . . .
H10A H 0.6038 0.0541 0.1175 0.059 Uiso 1 1 calc R . .
H10B H 0.5995 0.0448 0.0236 0.059 Uiso 1 1 calc R . .
H10C H 0.6345 0.1418 0.0710 0.059 Uiso 1 1 calc R . .
C11 C 0.7647(4) 0.0455(3) 0.1049(3) 0.0309(10) Uani 1 1 d . . .
C12 C 0.8217(4) -0.0080(3) 0.0616(3) 0.0324(10) Uani 1 1 d . . .
H12A H 0.7885 -0.0318 0.0074 0.039 Uiso 1 1 calc R . .
C13 C 0.9346(4) -0.0199(3) 0.1119(2) 0.0307(10) Uani 1 1 d . . .
C14 C 1.0307(4) -0.0736(3) 0.0993(3) 0.0396(11) Uani 1 1 d . . .
H14A H 1.0989 -0.0334 0.1091 0.059 Uiso 1 1 calc R . .
H14B H 1.0069 -0.0970 0.0426 0.059 Uiso 1 1 calc R . .
H14C H 1.0501 -0.1261 0.1378 0.059 Uiso 1 1 calc R . .
C15 C 0.8046(5) -0.0482(3) 0.4286(3) 0.0543(14) Uani 1 1 d . . .
H15A H 0.8324 -0.0248 0.4853 0.081 Uiso 1 1 calc R . .
H15B H 0.7734 -0.1112 0.4281 0.081 Uiso 1 1 calc R . .
H15C H 0.7434 -0.0071 0.3947 0.081 Uiso 1 1 calc R . .
C16 C 0.9028(4) -0.0506(3) 0.3948(3) 0.0409(12) Uani 1 1 d . . .
C17 C 0.9869(5) -0.1204(3) 0.4059(3) 0.0456(13) Uani 1 1 d . . .
H17A H 0.9938 -0.1743 0.4392 0.055 Uiso 1 1 calc R . .
C18 C 1.0571(4) -0.0983(3) 0.3610(3) 0.0407(12) Uani 1 1 d . . .
C19 C 1.1599(4) -0.1452(3) 0.3496(3) 0.0536(14) Uani 1 1 d . . .
H19A H 1.1842 -0.1969 0.3887 0.080 Uiso 1 1 calc R . .
H19B H 1.2238 -0.1005 0.3594 0.080 Uiso 1 1 calc R . .
H19C H 1.1394 -0.1692 0.2932 0.080 Uiso 1 1 calc R . .
C20 C 1.2661(4) 0.2614(3) 0.4446(3) 0.0497(13) Uani 1 1 d . . .
H20A H 1.2461 0.2333 0.4902 0.075 Uiso 1 1 calc R . .
H20B H 1.2550 0.3290 0.4449 0.075 Uiso 1 1 calc R . .
H20C H 1.3476 0.2479 0.4509 0.075 Uiso 1 1 calc R . .
C21 C 1.1891(4) 0.2219(3) 0.3644(3) 0.0358(11) Uani 1 1 d . . .
C22 C 1.1502(4) 0.2648(3) 0.2876(3) 0.0376(11) Uani 1 1 d . . .
H22A H 1.1668 0.3265 0.2750 0.045 Uiso 1 1 calc R . .
C23 C 1.0834(4) 0.2009(3) 0.2338(3) 0.0319(10) Uani 1 1 d . . .
C24 C 1.0241(4) 0.2100(3) 0.1428(3) 0.0430(12) Uani 1 1 d . . .
H24A H 1.0597 0.1669 0.1137 0.064 Uiso 1 1 calc R . .
H24B H 1.0325 0.2739 0.1256 0.064 Uiso 1 1 calc R . .
H24C H 0.9414 0.1952 0.1296 0.064 Uiso 1 1 calc R . .

loop_
_atom_site_aniso_label
_atom_site_aniso_U_11
_atom_site_aniso_U_22
_atom_site_aniso_U_33
_atom_site_aniso_U_23
_atom_site_aniso_U_13
_atom_site_aniso_U_12
Ir1 0.03056(10) 0.03118(10) 0.02480(9) -0.00111(9) 0.00532(7) -0.00024(9)
P1 0.0328(7) 0.0375(7) 0.0464(8) -0.0056(6) 0.0116(6) 0.0011(5)
F1 0.082(2) 0.0538(19) 0.067(2) -0.0035(16) 0.0369(18) -0.0165(17)
F2 0.065(2) 0.064(2) 0.085(2) 0.0094(18) 0.0416(18) -0.0005(17)
F3 0.0496(19) 0.075(2) 0.071(2) -0.0074(18) -0.0050(16) 0.0205(17)
F4 0.074(2) 0.0499(18) 0.0519(18) -0.0162(14) 0.0193(16) 0.0079(15)
F5 0.0395(16) 0.071(2) 0.068(2) -0.0051(17) 0.0051(15) 0.0126(15)
F6 0.066(2) 0.0476(18) 0.071(2) -0.0235(15) 0.0243(17) -0.0070(15)
N1 0.0290(19) 0.0299(19) 0.026(2) 0.0028(15) 0.0038(16) 0.0020(16)
N2 0.0238(19) 0.0297(19) 0.0258(19) 0.0004(15) 0.0001(15) 0.0009(15)
N3 0.034(2) 0.034(2) 0.025(2) 0.0033(16) 0.0002(17) -0.0046(17)
N4 0.035(2) 0.026(2) 0.032(2) 0.0046(16) 0.0003(17) -0.0022(16)
N5 0.0295(19) 0.0305(19) 0.031(2) -0.0013(17) 0.0007(16) -0.0065(17)
N6 0.0288(19) 0.0242(19) 0.033(2) 0.0020(16) 0.0036(16) 0.0005(15)
C1 0.036(3) 0.034(3) 0.032(3) 0.003(2) -0.001(2) 0.010(2)
C2 0.030(2) 0.038(3) 0.036(3) -0.007(2) 0.002(2) 0.004(2)
C3 0.039(3) 0.045(3) 0.027(3) -0.008(2) 0.006(2) -0.001(2)
C4 0.044(3) 0.045(3) 0.030(3) -0.007(2) 0.010(2) -0.002(2)
C5 0.031(2) 0.028(2) 0.029(2) 0.0008(19) 0.004(2) 0.0001(19)
C6 0.040(3) 0.033(3) 0.043(3) 0.000(2) 0.010(2) 0.004(2)
C7 0.037(3) 0.038(3) 0.048(3) -0.010(2) 0.005(2) -0.004(2)
C8 0.043(3) 0.059(3) 0.052(3) -0.017(3) 0.024(3) -0.006(3)
C9 0.027(3) 0.053(3) 0.058(3) -0.017(3) 0.008(2) 0.005(2)
C10 0.038(3) 0.042(3) 0.032(3) -0.004(2) 0.002(2) 0.000(2)
C11 0.033(2) 0.032(2) 0.024(2) 0.0039(19) 0.003(2) -0.006(2)
C12 0.032(2) 0.038(3) 0.025(2) -0.003(2) 0.006(2) -0.003(2)
C13 0.036(3) 0.030(2) 0.025(2) 0.0007(19) 0.010(2) -0.004(2)
C14 0.038(3) 0.044(3) 0.037(3) -0.006(2) 0.012(2) -0.004(2)
C15 0.080(4) 0.046(3) 0.035(3) -0.002(2) 0.017(3) -0.022(3)
C16 0.055(3) 0.038(3) 0.026(3) 0.001(2) 0.007(2) -0.017(2)
C17 0.062(3) 0.033(3) 0.029(3) 0.006(2) -0.004(2) -0.012(2)
C18 0.045(3) 0.026(2) 0.035(3) 0.001(2) -0.009(2) -0.003(2)
C19 0.046(3) 0.032(3) 0.063(4) 0.009(3) -0.008(3) 0.011(2)
C20 0.059(3) 0.048(3) 0.039(3) -0.009(2) 0.011(3) -0.021(3)
C21 0.032(2) 0.033(3) 0.042(3) -0.006(2) 0.011(2) -0.005(2)
C22 0.034(3) 0.032(2) 0.047(3) 0.003(2) 0.013(2) -0.003(2)
C23 0.028(2) 0.029(2) 0.037(3) 0.007(2) 0.008(2) 0.0038(19)
C24 0.040(3) 0.046(3) 0.038(3) 0.011(2) 0.006(2) -0.004(2)

loop_
_atom_type_symbol
_atom_type_description
_atom_type_scat_dispersion_real
_atom_type_scat_dispersion_imag
_atom_type_scat_source
C C 0.0033 0.0016 'International Tables Vol C Tables 4.2.6.8 and 6.1.1.4'
H H 0.0000 0.0000 'International Tables Vol C Tables 4.2.6.8 and 6.1.1.4'
N N 0.0061 0.0033 'International Tables Vol C Tables 4.2.6.8 and 6.1.1.4'
F F 0.0171 0.0103 'International Tables Vol C Tables 4.2.6.8 and 6.1.1.4'
P P 0.1023 0.0942 'International Tables Vol C Tables 4.2.6.8 and 6.1.1.4'
Ir Ir -1.4442 7.9887 'International Tables Vol C Tables 4.2.6.8 and 6.1.1.4'

loop_
_geom_angle_atom_site_label_1
_geom_angle_atom_site_label_2
_geom_angle_atom_site_label_3
_geom_angle
_geom_angle_site_symmetry_1
_geom_angle_site_symmetry_3
_geom_angle_publ_flag
N3 Ir1 N1 82.19(13) . . ?
N3 Ir1 C3 98.53(16) . . ?
N1 Ir1 C3 150.46(16) . . ?
N3 Ir1 C4 91.17(16) . . ?
N1 Ir1 C4 169.18(15) . . ?
C3 Ir1 C4 38.96(17) . . ?
N3 Ir1 C1 165.76(15) . . ?
N1 Ir1 C1 91.44(15) . . ?
C3 Ir1 C1 80.78(18) . . ?
C4 Ir1 C1 96.86(18) . . ?
N3 Ir1 C2 155.72(16) . . ?
N1 Ir1 C2 102.25(15) . . ?
C3 Ir1 C2 89.20(17) . . ?
C4 Ir1 C2 80.41(18) . . ?
C1 Ir1 C2 38.26(16) . . ?
F3 P1 F6 90.55(17) . . ?
F3 P1 F2 90.52(19) . . ?
F6 P1 F2 90.05(17) . . ?
F3 P1 F4 89.97(17) . . ?
F6 P1 F4 179.46(19) . . ?
F2 P1 F4 90.12(17) . . ?
F3 P1 F5 178.95(19) . . ?
F6 P1 F5 90.33(17) . . ?
F2 P1 F5 88.88(18) . . ?
F4 P1 F5 89.16(16) . . ?
F3 P1 F1 91.21(19) . . ?
F6 P1 F1 90.24(17) . . ?
F2 P1 F1 178.2(2) . . ?
F4 P1 F1 89.58(16) . . ?
F5 P1 F1 89.38(18) . . ?
C11 N1 N2 105.2(3) . . ?
C11 N1 Ir1 137.5(3) . . ?
N2 N1 Ir1 117.3(2) . . ?
C13 N2 N1 111.6(3) . . ?
C13 N2 C5 126.9(3) . . ?
N1 N2 C5 121.2(3) . . ?
C16 N3 N4 106.5(4) . . ?
C16 N3 Ir1 134.8(3) . . ?
N4 N3 Ir1 118.4(3) . . ?
C18 N4 N3 111.1(4) . . ?
C18 N4 C5 127.6(4) . . ?
N3 N4 C5 120.0(3) . . ?
C21 N5 N6 103.7(3) . . ?
C23 N6 N5 112.5(3) . . ?
C23 N6 C5 130.2(4) . . ?
N5 N6 C5 115.4(3) . . ?
C2 C1 C6 124.8(4) . . ?
C2 C1 Ir1 70.9(2) . . ?
C6 C1 Ir1 112.5(3) . . ?
C1 C2 C9 122.1(4) . . ?
C1 C2 Ir1 70.8(2) . . ?
C9 C2 Ir1 114.9(3) . . ?
C4 C3 C7 124.1(4) . . ?
C4 C3 Ir1 70.8(2) . . ?
C7 C3 Ir1 115.1(3) . . ?
C3 C4 C8 124.9(4) . . ?
C3 C4 Ir1 70.3(3) . . ?
C8 C4 Ir1 112.0(3) . . ?
N4 C5 N2 110.1(3) . . ?
N4 C5 N6 109.1(3) . . ?
N2 C5 N6 111.9(3) . . ?
C1 C6 C7 112.2(4) . . ?
C3 C7 C6 112.1(4) . . ?
C4 C8 C9 111.7(4) . . ?
C2 C9 C8 111.7(4) . . ?
N1 C11 C12 109.9(4) . . ?
N1 C11 C10 122.8(4) . . ?
C12 C11 C10 127.3(4) . . ?
C13 C12 C11 107.4(4) . . ?
N2 C13 C12 105.9(4) . . ?
N2 C13 C14 123.5(4) . . ?
C12 C13 C14 130.5(4) . . ?
N3 C16 C17 108.5(4) . . ?
N3 C16 C15 124.0(5) . . ?
C17 C16 C15 127.4(4) . . ?
C18 C17 C16 108.7(4) . . ?
C17 C18 N4 105.2(4) . . ?
C17 C18 C19 132.6(4) . . ?
N4 C18 C19 122.3(5) . . ?
N5 C21 C22 112.0(4) . . ?
N5 C21 C20 119.6(4) . . ?
C22 C21 C20 128.3(4) . . ?
C23 C22 C21 106.7(4) . . ?
C22 C23 N6 104.9(4) . . ?
C22 C23 C24 128.7(4) . . ?
N6 C23 C24 126.4(4) . . ?

loop_
_geom_bond_atom_site_label_1
_geom_bond_atom_site_label_2
_geom_bond_distance
_geom_bond_site_symmetry_2
_geom_bond_publ_flag
Ir1 N3 2.112(3) . ?
Ir1 N1 2.111(3) . ?
Ir1 C3 2.121(4) . ?
Ir1 C4 2.127(4) . ?
Ir1 C1 2.130(4) . ?
Ir1 C2 2.131(4) . ?
P1 F3 1.579(3) . ?
P1 F6 1.582(3) . ?
P1 F2 1.593(3) . ?
P1 F4 1.596(3) . ?
P1 F5 1.601(3) . ?
P1 F1 1.598(3) . ?
N1 C11 1.349(5) . ?
N1 N2 1.379(4) . ?
N2 C13 1.364(5) . ?
N2 C5 1.444(5) . ?
N3 C16 1.334(5) . ?
N3 N4 1.371(5) . ?
N4 C18 1.371(5) . ?
N4 C5 1.442(5) . ?
N5 C21 1.322(5) . ?
N5 N6 1.374(5) . ?
N6 C23 1.371(5) . ?
N6 C5 1.464(5) . ?
C1 C2 1.396(6) . ?
C1 C6 1.511(6) . ?
C2 C9 1.500(6) . ?
C3 C4 1.416(6) . ?
C3 C7 1.518(6) . ?
C4 C8 1.512(6) . ?
C6 C7 1.544(6) . ?
C8 C9 1.533(7) . ?
C10 C11 1.493(6) . ?
C11 C12 1.399(6) . ?
C12 C13 1.375(6) . ?
C13 C14 1.473(6) . ?
C15 C16 1.486(7) . ?
C16 C17 1.401(7) . ?
C17 C18 1.359(7) . ?
C18 C19 1.488(7) . ?
C20 C21 1.502(6) . ?
C21 C22 1.392(6) . ?
C22 C23 1.366(6) . ?
C23 C24 1.499(6) . ?

loop_
_platon_squeeze_void_nr
_platon_squeeze_void_average_x
_platon_squeeze_void_average_y
_platon_squeeze_void_average_z
_platon_squeeze_void_volume
_platon_squeeze_void_count_electrons
_platon_squeeze_void_content
1 0.000 0.500 0.000 120 48 ' '
2 0.500 0.000 0.500 120 48 ' '
